data_1529040
loop_
_publ_author_name
'Yoshii, K.'
'Abe, H.'
'Ikeda, N.'

_publ_section_title
;
 Structure, magnetism and transport of the perovskite manganites Ln0.5
 Ca0.5 Mn O3 (Ln = Ho, Er, Tm, Yb, and Lu)
;
_journal_name_full 'Journal of Solid State Chemistry'
_journal_page_first 3615
_journal_page_last 3623
_journal_volume 178
_journal_year 2005
_chemical_formula_sum 'Ca0.5 Mn O3 Tm0.5'
_chemical_name_systematic 'Tm0.5 Ca0.5 Mn O3'
_space_group_IT_number 62
_symmetry_space_group_name_Hall '-P 2ac 2n'
_symmetry_space_group_name_H-M 'P n m a'
_cell_angle_alpha 90
_cell_angle_beta 90
_cell_angle_gamma 90
_cell_formula_units_Z 4
_cell_length_a 5.4698
_cell_length_b 7.4157
_cell_length_c 5.283
_cell_volume 214.291
_citation_journal_id_ASTM JSSCBI
_cod_data_source_file Yoshii_JSSCBI_2005_705.cif
_cod_data_source_block Ca0.5Mn1O3Tm0.5
_cod_original_cell_volume 214.2911
_cod_original_formula_sum 'Ca0.5 Mn1 O3 Tm0.5'
_cod_database_code 1529040

loop_
_symmetry_equiv_pos_as_xyz
x,y,z
-x+1/2,-y,z+1/2
x+1/2,-y+1/2,-z+1/2
-x,y+1/2,-z
-x,-y,-z
x-1/2,y,-z-1/2
-x-1/2,y-1/2,z-1/2
x,-y-1/2,z

loop_
_atom_site_label
_atom_site_type_symbol
_atom_site_fract_x
_atom_site_fract_y
_atom_site_fract_z
_atom_site_occupancy
_atom_site_U_iso_or_equiv
Mn1 Mn+3 0.5 0 0 1 0.0
Tm1 Tm+3 -0.0598 0.25 0.9864 0.5 0.0
O2 O-2 0.201 0.0428 0.798 1 0.0
O1 O-2 0.527 0.25 0.091 1 0.0
Ca1 Ca+2 -0.0598 0.25 0.9864 0.5 0.0
